data_4065347
loop_
_publ_author_name
'Wooles, Ashley J.'
'Gregson, Matthew'
'Robinson, Sarah'
'Cooper, Oliver J.'
'Mills, David P.'
'Lewis, William'
'Blake, Alexander J.'
'Liddle, Stephen T.'

_publ_section_title
;
 Group 1 Bis(iminophosphorano)methanides, Part 2:N-Aryl Derivatives of the
 Sterically Demanding Methanes H2C(PPh2NR)2(R = 2,4,6-trimethylphenyl or
 2,6-diisopropylphenyl)
;
_journal_issue 20
_journal_name_full Organometallics
_journal_page_first 5326
_journal_paper_doi 10.1021/om200729x
_journal_volume 30
_journal_year 2011
_chemical_formula_moiety 'C53 H63 K N2 O P2'
_chemical_formula_sum 'C53 H63 K N2 O P2'
_chemical_formula_weight 845.09
_chemical_name_systematic
; 
 ? 
;
_space_group_IT_number 2
_symmetry_cell_setting triclinic
_symmetry_space_group_name_Hall '-P 1'
_symmetry_space_group_name_H-M 'P -1'
_atom_sites_solution_hydrogens 'geom, Me from difmap'
_atom_sites_solution_primary direct
_atom_sites_solution_secondary difmap
_audit_creation_method 'enCIFer editing of SHELXL97 CIF output'
_cell_angle_alpha 74.123(1)
_cell_angle_beta 74.504(1)
_cell_angle_gamma 65.122(1)
_cell_formula_units_Z 2
_cell_length_a 11.7806(7)
_cell_length_b 13.3858(8)
_cell_length_c 17.0995(10)
_cell_measurement_reflns_used 13754
_cell_measurement_temperature 90(2)
_cell_measurement_theta_max 27.553
_cell_measurement_theta_min 2.299
_cell_volume 2316.9(2)
_computing_cell_refinement 'Bruker SAINT version 6.36A (Bruker, 2000)'
_computing_data_collection 'Bruker SMART version 5.625 (Bruker, 2001)'
_computing_data_reduction 'Bruker SAINT; SHELXTL (Sheldrick, 2008)'
_computing_molecular_graphics 'SHELXTL (Sheldrick, 2008)'
_computing_publication_material 'enCIFer (Allen et al., 2004); PLATON (Spek, 2003)'
_computing_structure_refinement 'SHELXL97 (Sheldrick, 2008)'
_computing_structure_solution 'SHELXTL (Sheldrick, 2008)'
_diffrn_ambient_temperature 90(2)
_diffrn_measured_fraction_theta_full 0.981
_diffrn_measured_fraction_theta_max 0.981
_diffrn_measurement_device_type 'Bruker SMART APEX CCD diffractometer'
_diffrn_measurement_method '\w rotation with narrow frames'
_diffrn_radiation_monochromator graphite
_diffrn_radiation_source 'normal-focus sealed tube'
_diffrn_radiation_type MoK\a
_diffrn_radiation_wavelength 0.71073
_diffrn_reflns_av_R_equivalents 0.016
_diffrn_reflns_av_sigmaI/netI 0.023
_diffrn_reflns_limit_h_max 15
_diffrn_reflns_limit_h_min -15
_diffrn_reflns_limit_k_max 17
_diffrn_reflns_limit_k_min -17
_diffrn_reflns_limit_l_max 22
_diffrn_reflns_limit_l_min -22
_diffrn_reflns_number 20928
_diffrn_reflns_theta_full 27.55
_diffrn_reflns_theta_max 27.55
_diffrn_reflns_theta_min 1.92
_diffrn_standards_decay_% 0
_diffrn_standards_number 0
_exptl_absorpt_coefficient_mu 0.224
_exptl_absorpt_correction_T_max 0.74
_exptl_absorpt_correction_T_min 0.64
_exptl_absorpt_correction_type multi-scan
_exptl_absorpt_process_details 'SADABS 2007/2'
_exptl_crystal_colour COLORLESS
_exptl_crystal_density_diffrn 1.211
_exptl_crystal_density_method 'not measured'
_exptl_crystal_description BLOCK
_exptl_crystal_F_000 904
_exptl_crystal_size_max 0.26
_exptl_crystal_size_mid 0.19
_exptl_crystal_size_min 0.18
_refine_diff_density_max 0.70
_refine_diff_density_min -0.35
_refine_diff_density_rms 0.06
_refine_ls_extinction_method none
_refine_ls_goodness_of_fit_ref 1.03
_refine_ls_hydrogen_treatment constr
_refine_ls_matrix_type full
_refine_ls_number_parameters 577
_refine_ls_number_reflns 10526
_refine_ls_number_restraints 4
_refine_ls_restrained_S_all 1.03
_refine_ls_R_factor_all 0.0419
_refine_ls_R_factor_gt 0.0378
_refine_ls_shift/su_max 0.000
_refine_ls_shift/su_mean 0.000
_refine_ls_structure_factor_coef Fsqd
_refine_ls_weighting_details 'calc w=1/[\s^2^(Fo^2^)+(0.067P)^2^+0.716P] where P=(Fo^2^+2Fc^2^)/3'
_refine_ls_weighting_scheme calc
_refine_ls_wR_factor_gt 0.104
_refine_ls_wR_factor_ref 0.107
_reflns_number_gt 9413
_reflns_number_total 10526
_reflns_threshold_expression I>2\s(I)
_cod_data_source_file om200729x_si_001.cif
_cod_data_source_block 6
_cod_depositor_comments
;
The following automatic conversions were performed:

'_symmetry_cell_setting' value 'TRICLINIC' changed to 'triclinic'
according to /home/saulius/struct/CIF-dictionaries/cif_core.dic
dictionary named 'cif_core.dic' version 2.4.1 from
2010-06-29.

'_exptl_absorpt_correction_type' value 'MULTI-SCAN'
changed to 'multi-scan' according to
/home/saulius/struct/CIF-dictionaries/cif_core.dic dictionary named
'cif_core.dic' version 2.4.1 from 2010-06-29.

Automatic conversion script
Id: cif_fix_values 1715 2011-07-08 13:25:40Z adriana 
;
_cod_database_code 4065347

loop_
_symmetry_equiv_pos_as_xyz
'x, y, z'
'-x, -y, -z'

loop_
_atom_site_label
_atom_site_type_symbol
_atom_site_fract_x
_atom_site_fract_y
_atom_site_fract_z
_atom_site_U_iso_or_equiv
_atom_site_adp_type
_atom_site_occupancy
_atom_site_symmetry_multiplicity
_atom_site_calc_flag
_atom_site_refinement_flags
_atom_site_disorder_assembly
_atom_site_disorder_group
K1 K 0.12337(3) 0.29897(2) 0.137843(18) 0.02496(8) Uani 1 1 d . . .
C1 C 0.11699(11) 0.34835(10) 0.35362(7) 0.0171(2) Uani 1 1 d . . .
H1A H 0.1105 0.3217 0.4102 0.020 Uiso 1 1 calc R . .
P1 P 0.26646(3) 0.28927(2) 0.297959(18) 0.01542(8) Uani 1 1 d . . .
C2 C 0.37328(11) 0.23327(10) 0.37326(8) 0.0181(2) Uani 1 1 d . . .
C3 C 0.33582(13) 0.26029(12) 0.45141(9) 0.0274(3) Uani 1 1 d . . .
H3A H 0.2542 0.3112 0.4661 0.033 Uiso 1 1 calc R . .
C4 C 0.41841(14) 0.21249(14) 0.50804(9) 0.0323(3) Uani 1 1 d . . .
H4A H 0.3919 0.2321 0.5600 0.039 Uiso 1 1 calc R . .
C5 C 0.53932(14) 0.13622(12) 0.48763(9) 0.0285(3) Uani 1 1 d . . .
H5A H 0.5940 0.1031 0.5259 0.034 Uiso 1 1 calc R . .
C6 C 0.57855(14) 0.10938(14) 0.40972(11) 0.0364(4) Uani 1 1 d . . .
H6A H 0.6604 0.0588 0.3953 0.044 Uiso 1 1 calc R . .
C7 C 0.49660(13) 0.15742(13) 0.35283(9) 0.0305(3) Uani 1 1 d . . .
H7A H 0.5243 0.1388 0.3006 0.037 Uiso 1 1 calc R . .
C8 C 0.30741(11) 0.40251(10) 0.22522(8) 0.0197(2) Uani 1 1 d . . .
C9 C 0.35043(12) 0.39807(11) 0.14154(8) 0.0236(3) Uani 1 1 d . . .
H9A H 0.3601 0.3358 0.1223 0.028 Uiso 1 1 calc R . .
C10 C 0.37923(13) 0.48577(13) 0.08623(9) 0.0296(3) Uani 1 1 d . . .
H10A H 0.4067 0.4824 0.0304 0.035 Uiso 1 1 calc R . .
C11 C 0.36688(13) 0.57795(12) 0.11458(10) 0.0325(3) Uani 1 1 d . . .
H11A H 0.3858 0.6366 0.0778 0.039 Uiso 1 1 calc R . .
C12 C 0.32618(13) 0.58274(12) 0.19800(10) 0.0305(3) Uani 1 1 d . . .
H12A H 0.3186 0.6444 0.2171 0.037 Uiso 1 1 calc R . .
C13 C 0.29671(12) 0.49547(11) 0.25309(9) 0.0240(3) Uani 1 1 d . . .
H13A H 0.2697 0.4991 0.3089 0.029 Uiso 1 1 calc R . .
N1 N 0.30064(10) 0.20039(9) 0.24090(6) 0.0179(2) Uani 1 1 d . . .
C14 C 0.34854(12) 0.08321(10) 0.25623(7) 0.0185(2) Uani 1 1 d . . .
C15 C 0.27840(12) 0.01873(10) 0.30847(8) 0.0203(2) Uani 1 1 d . . .
C16 C 0.33046(14) -0.09801(11) 0.31593(9) 0.0264(3) Uani 1 1 d . . .
H16A H 0.2842 -0.1398 0.3507 0.032 Uiso 1 1 calc R . .
C17 C 0.44906(15) -0.15279(12) 0.27285(9) 0.0304(3) Uani 1 1 d . . .
H17A H 0.4821 -0.2304 0.2787 0.036 Uiso 1 1 calc R . .
C18 C 0.51798(13) -0.09067(12) 0.22088(9) 0.0268(3) Uani 1 1 d . . .
H18A H 0.5975 -0.1273 0.1917 0.032 Uiso 1 1 calc R . .
C19 C 0.47042(12) 0.02571(11) 0.21158(8) 0.0211(2) Uani 1 1 d . . .
C20 C 0.14693(12) 0.07457(10) 0.35620(8) 0.0204(2) Uani 1 1 d . . .
H20A H 0.1163 0.1542 0.3310 0.024 Uiso 1 1 calc R . .
C21 C 0.15181(13) 0.06657(11) 0.44654(8) 0.0252(3) Uani 1 1 d . . .
H21A H 0.2142 0.0939 0.4486 0.038 Uiso 1 1 calc R . .
H21B H 0.1743 -0.0101 0.4743 0.038 Uiso 1 1 calc R . .
H21C H 0.0700 0.1110 0.4732 0.038 Uiso 1 1 calc R . .
C22 C 0.05098(14) 0.02788(13) 0.35160(10) 0.0304(3) Uani 1 1 d . . .
H22A H 0.0481 0.0341 0.2948 0.046 Uiso 1 1 calc R . .
H22B H -0.0316 0.0697 0.3790 0.046 Uiso 1 1 calc R . .
H22C H 0.0763 -0.0494 0.3781 0.046 Uiso 1 1 calc R . .
C23 C 0.54383(12) 0.09256(11) 0.14973(8) 0.0230(3) Uani 1 1 d . . .
H23A H 0.5151 0.1648 0.1667 0.028 Uiso 1 1 calc R . .
C24 C 0.50921(15) 0.11627(15) 0.06490(9) 0.0339(3) Uani 1 1 d . . .
H24A H 0.4186 0.1514 0.0689 0.051 Uiso 1 1 calc R . .
H24B H 0.5391 0.0471 0.0455 0.051 Uiso 1 1 calc R . .
H24C H 0.5482 0.1651 0.0269 0.051 Uiso 1 1 calc R . .
C25 C 0.68813(13) 0.03843(14) 0.14451(10) 0.0332(3) Uani 1 1 d . . .
H25A H 0.7086 0.0244 0.1982 0.050 Uiso 1 1 calc R . .
H25B H 0.7265 0.0879 0.1068 0.050 Uiso 1 1 calc R . .
H25C H 0.7199 -0.0310 0.1253 0.050 Uiso 1 1 calc R . .
P2 P -0.02164(3) 0.44695(2) 0.323929(18) 0.01469(8) Uani 1 1 d . . .
C26 C -0.14355(11) 0.41633(10) 0.40865(7) 0.0177(2) Uani 1 1 d . . .
C27 C -0.15103(12) 0.31111(11) 0.42289(8) 0.0211(2) Uani 1 1 d . . .
H27A H -0.0929 0.2585 0.3911 0.025 Uiso 1 1 calc R . .
C28 C -0.24384(13) 0.28410(12) 0.48368(9) 0.0262(3) Uani 1 1 d . . .
H28A H -0.2480 0.2140 0.4920 0.031 Uiso 1 1 calc R . .
C29 C -0.33065(13) 0.36160(12) 0.53225(9) 0.0277(3) Uani 1 1 d . . .
H29A H -0.3932 0.3438 0.5728 0.033 Uiso 1 1 calc R . .
C30 C -0.32321(13) 0.46539(12) 0.51979(9) 0.0269(3) Uani 1 1 d . . .
H30A H -0.3804 0.5171 0.5525 0.032 Uiso 1 1 calc R . .
C31 C -0.23075(12) 0.49277(11) 0.45857(8) 0.0215(2) Uani 1 1 d . . .
H31A H -0.2268 0.5629 0.4507 0.026 Uiso 1 1 calc R . .
C32 C -0.05017(11) 0.58834(10) 0.33549(7) 0.0178(2) Uani 1 1 d . . .
C33 C -0.15079(13) 0.68267(11) 0.30587(8) 0.0226(3) Uani 1 1 d . . .
H33A H -0.2023 0.6747 0.2771 0.027 Uiso 1 1 calc R . .
C34 C -0.17403(14) 0.78801(11) 0.31932(9) 0.0278(3) Uani 1 1 d . . .
H34A H -0.2410 0.8500 0.2994 0.033 Uiso 1 1 calc R . .
C35 C -0.09810(15) 0.80126(12) 0.36221(9) 0.0298(3) Uani 1 1 d . . .
H35A H -0.1128 0.8722 0.3698 0.036 Uiso 1 1 calc R . .
C36 C -0.00021(14) 0.70843(12) 0.39381(9) 0.0284(3) Uani 1 1 d . . .
H36A H 0.0502 0.7167 0.4233 0.034 Uiso 1 1 calc R . .
C37 C 0.02217(12) 0.60274(11) 0.38113(8) 0.0225(3) Uani 1 1 d . . .
H37A H 0.0866 0.5405 0.4035 0.027 Uiso 1 1 calc R . .
N2 N -0.03474(9) 0.44486(8) 0.23383(6) 0.0170(2) Uani 1 1 d . . .
C38 C -0.12592(11) 0.52336(10) 0.18550(7) 0.0175(2) Uani 1 1 d . . .
C39 C -0.09689(12) 0.60846(10) 0.12296(8) 0.0192(2) Uani 1 1 d . . .
C40 C -0.18956(13) 0.68770(11) 0.07756(8) 0.0236(3) Uani 1 1 d . . .
H40A H -0.1709 0.7448 0.0383 0.028 Uiso 1 1 calc R . .
C41 C -0.30858(13) 0.68344(12) 0.08946(9) 0.0281(3) Uani 1 1 d . . .
H41A H -0.3707 0.7389 0.0606 0.034 Uiso 1 1 calc R . .
C42 C -0.33325(13) 0.59499(12) 0.14519(9) 0.0265(3) Uani 1 1 d . . .
H42A H -0.4114 0.5896 0.1512 0.032 Uiso 1 1 calc R . .
C43 C -0.24462(12) 0.51399(11) 0.19240(8) 0.0203(2) Uani 1 1 d . . .
C44 C 0.03426(12) 0.61441(11) 0.10164(8) 0.0205(2) Uani 1 1 d . . .
H44A H 0.0867 0.5557 0.1402 0.025 Uiso 1 1 calc R . .
C45 C 0.03069(14) 0.72732(12) 0.10849(9) 0.0288(3) Uani 1 1 d . . .
H45A H -0.0001 0.7379 0.1647 0.043 Uiso 1 1 calc R . .
H45B H -0.0248 0.7864 0.0737 0.043 Uiso 1 1 calc R . .
H45C H 0.1147 0.7285 0.0913 0.043 Uiso 1 1 calc R . .
C46 C 0.09660(13) 0.59185(12) 0.01380(8) 0.0266(3) Uani 1 1 d . . .
H46A H 0.0988 0.5211 0.0094 0.040 Uiso 1 1 calc R . .
H46B H 0.1817 0.5901 0.0022 0.040 Uiso 1 1 calc R . .
H46C H 0.0483 0.6503 -0.0251 0.040 Uiso 1 1 calc R . .
C47 C -0.27766(12) 0.41703(12) 0.24869(8) 0.0230(3) Uani 1 1 d . . .
H47A H -0.2050 0.3671 0.2761 0.028 Uiso 1 1 calc R . .
C48 C -0.39385(13) 0.45571(14) 0.31572(9) 0.0298(3) Uani 1 1 d . . .
H48A H -0.3777 0.4946 0.3485 0.045 Uiso 1 1 calc R . .
H48B H -0.4103 0.3917 0.3503 0.045 Uiso 1 1 calc R . .
H48C H -0.4664 0.5051 0.2903 0.045 Uiso 1 1 calc R . .
C49 C -0.30066(15) 0.34936(13) 0.19899(9) 0.0321(3) Uani 1 1 d . . .
H49A H -0.2271 0.3238 0.1577 0.048 Uiso 1 1 calc R . .
H49B H -0.3730 0.3960 0.1727 0.048 Uiso 1 1 calc R . .
H49C H -0.3162 0.2860 0.2355 0.048 Uiso 1 1 calc R . .
O1 O 0.09970(10) 0.11957(9) 0.11689(7) 0.0334(2) Uani 1 1 d . . .
C50 C -0.0130(11) 0.0931(4) 0.1253(8) 0.042(4) Uani 0.448(11) 1 d PD A 1
H50A H -0.0482 0.1232 0.0748 0.051 Uiso 0.448(11) 1 calc PR A 1
H50B H -0.0780 0.1234 0.1704 0.051 Uiso 0.448(11) 1 calc PR A 1
C51 C 0.0368(4) -0.0339(3) 0.1429(4) 0.0357(12) Uani 0.448(11) 1 d PD A 1
H51A H -0.0090 -0.0603 0.1190 0.043 Uiso 0.448(11) 1 calc PR A 1
H51B H 0.0267 -0.0620 0.2019 0.043 Uiso 0.448(11) 1 calc PR A 1
C52 C 0.1782(4) -0.0736(8) 0.1035(6) 0.054(2) Uani 0.448(11) 1 d PD A 1
H52A H 0.1894 -0.0853 0.0480 0.065 Uiso 0.448(11) 1 calc PR A 1
H52B H 0.2265 -0.1431 0.1360 0.065 Uiso 0.448(11) 1 calc PR A 1
C53 C 0.2222(17) 0.0225(7) 0.1019(10) 0.0252(18) Uani 0.448(11) 1 d P A 1
H53A H 0.2716 0.0023 0.1450 0.030 Uiso 0.448(11) 1 calc PR A 1
H53B H 0.2727 0.0396 0.0489 0.030 Uiso 0.448(11) 1 calc PR A 1
C50A C -0.0069(9) 0.0946(3) 0.1232(6) 0.033(3) Uani 0.552(11) 1 d P A 2
H50C H -0.0632 0.1516 0.0869 0.039 Uiso 0.552(11) 1 calc PR A 2
H50D H -0.0533 0.0920 0.1794 0.039 Uiso 0.552(11) 1 calc PR A 2
C51A C 0.0402(4) -0.0191(4) 0.0983(6) 0.0559(17) Uani 0.552(11) 1 d PD A 2
H51C H 0.0552 -0.0134 0.0389 0.067 Uiso 0.552(11) 1 calc PR A 2
H51D H -0.0168 -0.0586 0.1248 0.067 Uiso 0.552(11) 1 calc PR A 2
C52A C 0.1654(5) -0.0727(6) 0.1334(5) 0.0468(15) Uani 0.552(11) 1 d P A 2
H52C H 0.1507 -0.0929 0.1932 0.056 Uiso 0.552(11) 1 calc PR A 2
H52D H 0.2257 -0.1375 0.1098 0.056 Uiso 0.552(11) 1 calc PR A 2
C53A C 0.2046(15) 0.0221(9) 0.1047(9) 0.039(3) Uani 0.552(11) 1 d P A 2
H53D H 0.2685 0.0129 0.1349 0.047 Uiso 0.552(11) 1 calc PR A 2
H53C H 0.2415 0.0266 0.0465 0.047 Uiso 0.552(11) 1 calc PR A 2

loop_
_atom_site_aniso_label
_atom_site_aniso_U_11
_atom_site_aniso_U_22
_atom_site_aniso_U_33
_atom_site_aniso_U_23
_atom_site_aniso_U_13
_atom_site_aniso_U_12
K1 0.02449(15) 0.02512(15) 0.02722(15) -0.01193(12) -0.01044(11) -0.00325(11)
C1 0.0152(5) 0.0179(5) 0.0156(5) -0.0014(4) -0.0043(4) -0.0039(4)
P1 0.01400(14) 0.01627(14) 0.01557(15) -0.00209(11) -0.00423(11) -0.00478(11)
C2 0.0177(5) 0.0181(5) 0.0198(6) -0.0023(5) -0.0073(5) -0.0063(4)
C3 0.0203(6) 0.0317(7) 0.0272(7) -0.0121(6) -0.0081(5) -0.0004(5)
C4 0.0260(7) 0.0456(9) 0.0234(7) -0.0118(6) -0.0081(6) -0.0060(6)
C5 0.0265(7) 0.0295(7) 0.0294(7) -0.0019(6) -0.0162(6) -0.0058(5)
C6 0.0205(7) 0.0425(8) 0.0419(9) -0.0197(7) -0.0137(6) 0.0046(6)
C7 0.0201(6) 0.0412(8) 0.0288(7) -0.0167(6) -0.0076(5) -0.0019(6)
C8 0.0141(5) 0.0202(6) 0.0232(6) 0.0006(5) -0.0059(5) -0.0062(4)
C9 0.0183(6) 0.0267(6) 0.0242(6) -0.0007(5) -0.0044(5) -0.0091(5)
C10 0.0200(6) 0.0366(8) 0.0272(7) 0.0047(6) -0.0041(5) -0.0125(6)
C11 0.0227(7) 0.0288(7) 0.0413(8) 0.0098(6) -0.0085(6) -0.0133(6)
C12 0.0244(7) 0.0227(6) 0.0456(9) -0.0010(6) -0.0106(6) -0.0104(5)
C13 0.0191(6) 0.0225(6) 0.0301(7) -0.0030(5) -0.0068(5) -0.0072(5)
N1 0.0174(5) 0.0193(5) 0.0162(5) -0.0034(4) -0.0039(4) -0.0055(4)
C14 0.0195(6) 0.0199(6) 0.0157(5) -0.0036(4) -0.0063(4) -0.0047(5)
C15 0.0222(6) 0.0200(6) 0.0176(6) -0.0033(5) -0.0048(5) -0.0061(5)
C16 0.0317(7) 0.0205(6) 0.0243(6) -0.0024(5) -0.0028(5) -0.0096(5)
C17 0.0353(8) 0.0185(6) 0.0311(7) -0.0050(5) -0.0048(6) -0.0045(5)
C18 0.0245(6) 0.0251(6) 0.0247(7) -0.0084(5) -0.0025(5) -0.0021(5)
C19 0.0198(6) 0.0242(6) 0.0175(6) -0.0047(5) -0.0048(5) -0.0051(5)
C20 0.0212(6) 0.0195(6) 0.0192(6) -0.0018(5) -0.0028(5) -0.0079(5)
C21 0.0270(7) 0.0227(6) 0.0209(6) -0.0040(5) -0.0033(5) -0.0051(5)
C22 0.0273(7) 0.0334(7) 0.0352(8) -0.0107(6) -0.0006(6) -0.0158(6)
C23 0.0182(6) 0.0266(6) 0.0203(6) -0.0043(5) -0.0024(5) -0.0051(5)
C24 0.0288(7) 0.0489(9) 0.0203(7) -0.0017(6) -0.0040(6) -0.0141(7)
C25 0.0195(6) 0.0380(8) 0.0342(8) -0.0026(6) -0.0039(6) -0.0064(6)
P2 0.01395(14) 0.01496(14) 0.01447(14) -0.00252(11) -0.00379(11) -0.00410(11)
C26 0.0155(5) 0.0209(6) 0.0153(5) -0.0017(4) -0.0047(4) -0.0052(4)
C27 0.0187(6) 0.0203(6) 0.0210(6) -0.0019(5) -0.0045(5) -0.0046(5)
C28 0.0239(6) 0.0240(6) 0.0275(7) 0.0014(5) -0.0049(5) -0.0095(5)
C29 0.0222(6) 0.0327(7) 0.0225(6) 0.0012(6) -0.0007(5) -0.0106(5)
C30 0.0233(6) 0.0324(7) 0.0206(6) -0.0073(5) 0.0005(5) -0.0072(5)
C31 0.0214(6) 0.0236(6) 0.0187(6) -0.0052(5) -0.0036(5) -0.0070(5)
C32 0.0188(6) 0.0173(5) 0.0156(5) -0.0037(4) -0.0014(4) -0.0056(4)
C33 0.0260(6) 0.0215(6) 0.0178(6) -0.0050(5) -0.0068(5) -0.0040(5)
C34 0.0350(7) 0.0182(6) 0.0232(6) -0.0037(5) -0.0083(6) -0.0015(5)
C35 0.0388(8) 0.0201(6) 0.0303(7) -0.0095(5) -0.0033(6) -0.0096(6)
C36 0.0287(7) 0.0289(7) 0.0331(7) -0.0128(6) -0.0061(6) -0.0113(6)
C37 0.0205(6) 0.0213(6) 0.0254(6) -0.0065(5) -0.0061(5) -0.0051(5)
N2 0.0161(5) 0.0188(5) 0.0158(5) -0.0038(4) -0.0038(4) -0.0054(4)
C38 0.0172(5) 0.0194(5) 0.0160(5) -0.0062(5) -0.0040(4) -0.0046(4)
C39 0.0214(6) 0.0208(6) 0.0171(6) -0.0057(5) -0.0049(5) -0.0072(5)
C40 0.0271(7) 0.0226(6) 0.0198(6) -0.0021(5) -0.0070(5) -0.0075(5)
C41 0.0240(7) 0.0298(7) 0.0259(7) -0.0014(6) -0.0126(5) -0.0032(5)
C42 0.0186(6) 0.0344(7) 0.0269(7) -0.0052(6) -0.0080(5) -0.0083(5)
C43 0.0180(6) 0.0255(6) 0.0184(6) -0.0063(5) -0.0035(5) -0.0076(5)
C44 0.0229(6) 0.0226(6) 0.0181(6) -0.0023(5) -0.0059(5) -0.0101(5)
C45 0.0338(7) 0.0282(7) 0.0304(7) -0.0070(6) -0.0037(6) -0.0174(6)
C46 0.0257(7) 0.0333(7) 0.0222(6) -0.0064(5) -0.0026(5) -0.0127(6)
C47 0.0198(6) 0.0300(7) 0.0214(6) -0.0045(5) -0.0038(5) -0.0116(5)
C48 0.0216(6) 0.0446(8) 0.0228(7) -0.0059(6) -0.0035(5) -0.0124(6)
C49 0.0384(8) 0.0371(8) 0.0284(7) -0.0078(6) -0.0037(6) -0.0216(7)
O1 0.0342(6) 0.0277(5) 0.0434(6) -0.0122(5) -0.0062(5) -0.0132(4)
C50 0.032(5) 0.060(7) 0.050(8) -0.008(5) -0.014(4) -0.028(4)
C51 0.043(2) 0.0275(19) 0.043(3) -0.0062(19) -0.011(2) -0.0175(16)
C52 0.040(3) 0.039(3) 0.087(6) -0.047(4) 0.034(3) -0.022(2)
C53 0.022(4) 0.016(3) 0.039(4) -0.010(2) -0.005(3) -0.006(2)
C50A 0.036(4) 0.012(3) 0.044(6) -0.005(3) -0.005(3) -0.004(2)
C51A 0.046(2) 0.037(2) 0.098(5) -0.023(3) -0.027(3) -0.0138(16)
C52A 0.035(2) 0.0297(19) 0.068(4) -0.032(3) 0.011(2) -0.0031(17)
C53A 0.026(4) 0.059(5) 0.041(3) -0.021(3) 0.003(2) -0.021(3)

loop_
_atom_type_symbol
_atom_type_description
_atom_type_scat_dispersion_real
_atom_type_scat_dispersion_imag
_atom_type_scat_source
C C 0.0033 0.0016 'International Tables Vol C Tables 4.2.6.8 and 6.1.1.4'
H H 0.0000 0.0000 'International Tables Vol C Tables 4.2.6.8 and 6.1.1.4'
N N 0.0061 0.0033 'International Tables Vol C Tables 4.2.6.8 and 6.1.1.4'
P P 0.1023 0.0942 'International Tables Vol C Tables 4.2.6.8 and 6.1.1.4'
K K 0.2009 0.2494 'International Tables Vol C Tables 4.2.6.8 and 6.1.1.4'
O O 0.0106 0.0060 'International Tables Vol C Tables 4.2.6.8 and 6.1.1.4'

loop_
_geom_angle_atom_site_label_1
_geom_angle_atom_site_label_2
_geom_angle_atom_site_label_3
_geom_angle
_geom_angle_site_symmetry_1
_geom_angle_site_symmetry_3
N2 K1 O1 127.79(3) . .
N2 K1 N1 93.43(3) . .
O1 K1 N1 100.71(3) . .
N2 K1 C38 24.34(3) . .
O1 K1 C38 122.17(3) . .
N1 K1 C38 117.20(3) . .
N2 K1 C9 86.01(3) . .
O1 K1 C9 141.78(3) . .
N1 K1 C9 54.57(3) . .
C38 K1 C9 95.99(3) . .
N2 K1 C40 132.86(3) . 2_565
O1 K1 C40 74.73(3) . 2_565
N1 K1 C40 125.56(3) . 2_565
C38 K1 C40 109.62(3) . 2_565
C9 K1 C40 95.76(3) . 2_565
P2 C1 P1 131.92(7) . .
P2 C1 H1A 114.0 . .
P1 C1 H1A 114.0 . .
N1 P1 C1 123.54(6) . .
N1 P1 C8 102.65(6) . .
C1 P1 C8 107.79(6) . .
N1 P1 C2 110.49(6) . .
C1 P1 C2 104.90(6) . .
C8 P1 C2 106.39(6) . .
C3 C2 C7 118.09(12) . .
C3 C2 P1 122.80(10) . .
C7 C2 P1 119.08(10) . .
C2 C3 C4 121.03(13) . .
C2 C3 H3A 119.5 . .
C4 C3 H3A 119.5 . .
C5 C4 C3 120.35(13) . .
C5 C4 H4A 119.8 . .
C3 C4 H4A 119.8 . .
C4 C5 C6 119.31(13) . .
C4 C5 H5A 120.3 . .
C6 C5 H5A 120.3 . .
C5 C6 C7 120.50(13) . .
C5 C6 H6A 119.7 . .
C7 C6 H6A 119.7 . .
C6 C7 C2 120.70(13) . .
C6 C7 H7A 119.6 . .
C2 C7 H7A 119.6 . .
C9 C8 C13 118.65(12) . .
C9 C8 P1 121.20(10) . .
C13 C8 P1 120.14(10) . .
C8 C9 C10 120.82(13) . .
C8 C9 K1 91.56(8) . .
C10 C9 K1 127.16(9) . .
C8 C9 H9A 119.6 . .
C10 C9 H9A 119.6 . .
K1 C9 H9A 50.3 . .
C11 C10 C9 119.89(14) . .
C11 C10 H10A 120.1 . .
C9 C10 H10A 120.1 . .
C10 C11 C12 119.95(13) . .
C10 C11 H11A 120.0 . .
C12 C11 H11A 120.0 . .
C11 C12 C13 120.11(14) . .
C11 C12 H12A 119.9 . .
C13 C12 H12A 119.9 . .
C12 C13 C8 120.55(13) . .
C12 C13 H13A 119.7 . .
C8 C13 H13A 119.7 . .
C14 N1 P1 132.30(9) . .
C14 N1 K1 114.21(7) . .
P1 N1 K1 105.20(5) . .
N1 C14 C15 123.47(11) . .
N1 C14 C19 118.21(11) . .
C15 C14 C19 118.11(11) . .
C16 C15 C14 119.67(12) . .
C16 C15 C20 119.41(11) . .
C14 C15 C20 120.92(11) . .
C17 C16 C15 121.66(13) . .
C17 C16 H16A 119.2 . .
C15 C16 H16A 119.2 . .
C16 C17 C18 119.25(13) . .
C16 C17 H17A 120.4 . .
C18 C17 H17A 120.4 . .
C17 C18 C19 121.25(13) . .
C17 C18 H18A 119.4 . .
C19 C18 H18A 119.4 . .
C18 C19 C14 120.06(12) . .
C18 C19 C23 120.18(12) . .
C14 C19 C23 119.63(11) . .
C15 C20 C22 112.81(11) . .
C15 C20 C21 111.26(10) . .
C22 C20 C21 110.27(11) . .
C15 C20 H20A 107.4 . .
C22 C20 H20A 107.4 . .
C21 C20 H20A 107.4 . .
C20 C21 H21A 109.5 . .
C20 C21 H21B 109.5 . .
H21A C21 H21B 109.5 . .
C20 C21 H21C 109.5 . .
H21A C21 H21C 109.5 . .
H21B C21 H21C 109.5 . .
C20 C22 H22A 109.5 . .
C20 C22 H22B 109.5 . .
H22A C22 H22B 109.5 . .
C20 C22 H22C 109.5 . .
H22A C22 H22C 109.5 . .
H22B C22 H22C 109.5 . .
C19 C23 C24 109.14(11) . .
C19 C23 C25 114.90(11) . .
C24 C23 C25 110.35(12) . .
C19 C23 H23A 107.4 . .
C24 C23 H23A 107.4 . .
C25 C23 H23A 107.4 . .
C23 C24 H24A 109.5 . .
C23 C24 H24B 109.5 . .
H24A C24 H24B 109.5 . .
C23 C24 H24C 109.5 . .
H24A C24 H24C 109.5 . .
H24B C24 H24C 109.5 . .
C23 C25 H25A 109.5 . .
C23 C25 H25B 109.5 . .
H25A C25 H25B 109.5 . .
C23 C25 H25C 109.5 . .
H25A C25 H25C 109.5 . .
H25B C25 H25C 109.5 . .
N2 P2 C1 113.07(6) . .
N2 P2 C32 111.90(5) . .
C1 P2 C32 113.00(6) . .
N2 P2 C26 115.42(5) . .
C1 P2 C26 102.76(6) . .
C32 P2 C26 99.72(5) . .
C31 C26 C27 118.05(11) . .
C31 C26 P2 123.91(10) . .
C27 C26 P2 118.03(9) . .
C28 C27 C26 121.00(12) . .
C28 C27 H27A 119.5 . .
C26 C27 H27A 119.5 . .
C27 C28 C29 120.17(13) . .
C27 C28 H28A 119.9 . .
C29 C28 H28A 119.9 . .
C30 C29 C28 119.50(12) . .
C30 C29 H29A 120.2 . .
C28 C29 H29A 120.2 . .
C29 C30 C31 120.36(13) . .
C29 C30 H30A 119.8 . .
C31 C30 H30A 119.8 . .
C30 C31 C26 120.90(12) . .
C30 C31 H31A 119.6 . .
C26 C31 H31A 119.6 . .
C37 C32 C33 118.20(11) . .
C37 C32 P2 119.81(9) . .
C33 C32 P2 121.75(10) . .
C34 C33 C32 120.42(12) . .
C34 C33 H33A 119.8 . .
C32 C33 H33A 119.8 . .
C35 C34 C33 120.50(13) . .
C35 C34 H34A 119.7 . .
C33 C34 H34A 119.7 . .
C34 C35 C36 119.83(13) . .
C34 C35 H35A 120.1 . .
C36 C35 H35A 120.1 . .
C35 C36 C37 119.65(13) . .
C35 C36 H36A 120.2 . .
C37 C36 H36A 120.2 . .
C36 C37 C32 121.31(12) . .
C36 C37 H37A 119.3 . .
C32 C37 H37A 119.3 . .
C38 N2 P2 128.20(8) . .
C38 N2 K1 104.88(7) . .
P2 N2 K1 126.78(5) . .
N2 C38 C39 120.42(11) . .
N2 C38 C43 121.39(11) . .
C39 C38 C43 117.95(11) . .
N2 C38 K1 50.79(6) . .
C39 C38 K1 100.52(7) . .
C43 C38 K1 113.54(8) . .
C40 C39 C38 119.69(11) . .
C40 C39 C44 118.20(11) . .
C38 C39 C44 122.08(11) . .
C41 C40 C39 121.68(12) . .
C41 C40 K1 95.72(8) . 2_565
C39 C40 K1 117.46(8) . 2_565
C41 C40 H40A 119.2 . .
C39 C40 H40A 119.2 . .
K1 C40 H40A 54.9 2_565 .
C42 C41 C40 118.67(12) . .
C42 C41 H41A 120.7 . .
C40 C41 H41A 120.7 . .
C41 C42 C43 121.99(12) . .
C41 C42 H42A 119.0 . .
C43 C42 H42A 119.0 . .
C42 C43 C38 119.49(12) . .
C42 C43 C47 118.19(11) . .
C38 C43 C47 122.31(11) . .
C39 C44 C45 112.70(11) . .
C39 C44 C46 109.83(10) . .
C45 C44 C46 109.43(11) . .
C39 C44 H44A 108.3 . .
C45 C44 H44A 108.3 . .
C46 C44 H44A 108.3 . .
C44 C45 H45A 109.5 . .
C44 C45 H45B 109.5 . .
H45A C45 H45B 109.5 . .
C44 C45 H45C 109.5 . .
H45A C45 H45C 109.5 . .
H45B C45 H45C 109.5 . .
C44 C46 H46A 109.5 . .
C44 C46 H46B 109.5 . .
H46A C46 H46B 109.5 . .
C44 C46 H46C 109.5 . .
H46A C46 H46C 109.5 . .
H46B C46 H46C 109.5 . .
C43 C47 C48 112.37(12) . .
C43 C47 C49 111.12(11) . .
C48 C47 C49 109.50(11) . .
C43 C47 H47A 107.9 . .
C48 C47 H47A 107.9 . .
C49 C47 H47A 107.9 . .
C47 C48 H48A 109.5 . .
C47 C48 H48B 109.5 . .
H48A C48 H48B 109.5 . .
C47 C48 H48C 109.5 . .
H48A C48 H48C 109.5 . .
H48B C48 H48C 109.5 . .
C47 C49 H49A 109.5 . .
C47 C49 H49B 109.5 . .
H49A C49 H49B 109.5 . .
C47 C49 H49C 109.5 . .
H49A C49 H49C 109.5 . .
H49B C49 H49C 109.5 . .
C53A O1 C50A 106.0(6) . .
C53A O1 C50 106.3(7) . .
C50A O1 C53 112.7(7) . .
C50 O1 C53 113.0(7) . .
C53A O1 K1 121.5(6) . .
C50A O1 K1 132.14(18) . .
C50 O1 K1 131.7(2) . .
C53 O1 K1 114.9(6) . .
O1 C50 C51 104.2(6) . .
O1 C50 H50A 110.9 . .
C51 C50 H50A 110.9 . .
O1 C50 H50B 110.9 . .
C51 C50 H50B 110.9 . .
H50A C50 H50B 108.9 . .
C50 C51 C52 106.3(6) . .
C50 C51 H51A 110.5 . .
C52 C51 H51A 110.5 . .
C50 C51 H51B 110.5 . .
C52 C51 H51B 110.5 . .
H51A C51 H51B 108.7 . .
C51 C52 C53 105.5(8) . .
C51 C52 H52A 110.6 . .
C53 C52 H52A 110.6 . .
C51 C52 H52B 110.6 . .
C53 C52 H52B 110.6 . .
H52A C52 H52B 108.8 . .
O1 C53 C52 103.4(12) . .
O1 C53 H53A 111.1 . .
C52 C53 H53A 111.1 . .
O1 C53 H53B 111.1 . .
C52 C53 H53B 111.1 . .
H53A C53 H53B 109.1 . .
O1 C50A C51A 107.6(5) . .
O1 C50A H50C 110.2 . .
C51A C50A H50C 110.2 . .
O1 C50A H50D 110.2 . .
C51A C50A H50D 110.2 . .
H50C C50A H50D 108.5 . .
C50A C51A C52A 97.3(5) . .
C50A C51A H51C 112.3 . .
C52A C51A H51C 112.3 . .
C50A C51A H51D 112.3 . .
C52A C51A H51D 112.3 . .
H51C C51A H51D 109.9 . .
C53A C52A C51A 98.0(8) . .
C53A C52A H52C 112.2 . .
C51A C52A H52C 112.2 . .
C53A C52A H52D 112.2 . .
C51A C52A H52D 112.2 . .
H52C C52A H52D 109.8 . .
O1 C53A C52A 109.2(11) . .
O1 C53A H53D 109.8 . .
C52A C53A H53D 109.8 . .
O1 C53A H53C 109.8 . .
C52A C53A H53C 109.8 . .
H53D C53A H53C 108.3 . .

loop_
_geom_bond_atom_site_label_1
_geom_bond_atom_site_label_2
_geom_bond_distance
_geom_bond_site_symmetry_2
K1 N2 2.6527(10) .
K1 O1 2.6571(10) .
K1 N1 2.7539(11) .
K1 C38 3.3090(12) .
K1 C9 3.4701(13) .
K1 C40 3.5256(14) 2_565
C1 P2 1.7116(12) .
C1 P1 1.7252(12) .
C1 H1A 0.9300 .
P1 N1 1.5973(11) .
P1 C8 1.8277(13) .
P1 C2 1.8296(12) .
C2 C3 1.3880(18) .
C2 C7 1.3947(18) .
C3 C4 1.3909(19) .
C3 H3A 0.9300 .
C4 C5 1.378(2) .
C4 H4A 0.9300 .
C5 C6 1.382(2) .
C5 H5A 0.9300 .
C6 C7 1.389(2) .
C6 H6A 0.9300 .
C7 H7A 0.9300 .
C8 C9 1.3933(19) .
C8 C13 1.3971(19) .
C9 C10 1.3941(19) .
C9 H9A 0.9300 .
C10 C11 1.385(2) .
C10 H10A 0.9300 .
C11 C12 1.388(2) .
C11 H11A 0.9300 .
C12 C13 1.3917(19) .
C12 H12A 0.9300 .
C13 H13A 0.9300 .
N1 C14 1.3989(16) .
C14 C15 1.4176(17) .
C14 C19 1.4293(17) .
C15 C16 1.4003(18) .
C15 C20 1.5192(17) .
C16 C17 1.384(2) .
C16 H16A 0.9300 .
C17 C18 1.385(2) .
C17 H17A 0.9300 .
C18 C19 1.3941(18) .
C18 H18A 0.9300 .
C19 C23 1.5205(18) .
C20 C22 1.5308(18) .
C20 C21 1.5338(18) .
C20 H20A 0.9800 .
C21 H21A 0.9600 .
C21 H21B 0.9600 .
C21 H21C 0.9600 .
C22 H22A 0.9600 .
C22 H22B 0.9600 .
C22 H22C 0.9600 .
C23 C24 1.5252(19) .
C23 C25 1.5300(18) .
C23 H23A 0.9800 .
C24 H24A 0.9600 .
C24 H24B 0.9600 .
C24 H24C 0.9600 .
C25 H25A 0.9600 .
C25 H25B 0.9600 .
C25 H25C 0.9600 .
P2 N2 1.5976(10) .
P2 C32 1.8353(12) .
P2 C26 1.8407(12) .
C26 C31 1.3985(17) .
C26 C27 1.3986(17) .
C27 C28 1.3880(18) .
C27 H27A 0.9300 .
C28 C29 1.392(2) .
C28 H28A 0.9300 .
C29 C30 1.383(2) .
C29 H29A 0.9300 .
C30 C31 1.3904(18) .
C30 H30A 0.9300 .
C31 H31A 0.9300 .
C32 C37 1.3958(18) .
C32 C33 1.4027(17) .
C33 C34 1.3910(18) .
C33 H33A 0.9300 .
C34 C35 1.387(2) .
C34 H34A 0.9300 .
C35 C36 1.388(2) .
C35 H35A 0.9300 .
C36 C37 1.3934(19) .
C36 H36A 0.9300 .
C37 H37A 0.9300 .
N2 C38 1.4108(15) .
C38 C39 1.4227(17) .
C38 C43 1.4269(17) .
C39 C40 1.3955(18) .
C39 C44 1.5209(17) .
C40 C41 1.3854(19) .
C40 K1 3.5256(14) 2_565
C40 H40A 0.9300 .
C41 C42 1.385(2) .
C41 H41A 0.9300 .
C42 C43 1.3916(18) .
C42 H42A 0.9300 .
C43 C47 1.5178(18) .
C44 C45 1.5299(18) .
C44 C46 1.5358(18) .
C44 H44A 0.9800 .
C45 H45A 0.9600 .
C45 H45B 0.9600 .
C45 H45C 0.9600 .
C46 H46A 0.9600 .
C46 H46B 0.9600 .
C46 H46C 0.9600 .
C47 C48 1.5315(18) .
C47 C49 1.5385(19) .
C47 H47A 0.9800 .
C48 H48A 0.9600 .
C48 H48B 0.9600 .
C48 H48C 0.9600 .
C49 H49A 0.9600 .
C49 H49B 0.9600 .
C49 H49C 0.9600 .
O1 C53A 1.389(13) .
O1 C50A 1.401(10) .
O1 C50 1.474(12) .
O1 C53 1.498(14) .
C50 C51 1.516(5) .
C50 H50A 0.9700 .
C50 H50B 0.9700 .
C51 C52 1.537(4) .
C51 H51A 0.9700 .
C51 H51B 0.9700 .
C52 C53 1.569(17) .
C52 H52A 0.9700 .
C52 H52B 0.9700 .
C53 H53A 0.9700 .
C53 H53B 0.9700 .
C50A C51A 1.524(6) .
C50A H50C 0.9700 .
C50A H50D 0.9700 .
C51A C52A 1.548(8) .
C51A H51C 0.9700 .
C51A H51D 0.9700 .
C52A C53A 1.448(15) .
C52A H52C 0.9700 .
C52A H52D 0.9700 .
C53A H53D 0.9700 .
C53A H53C 0.9700 .
